data_7002850
loop_
_publ_author_name
'de Sousa, Alvaro S.'
'Reisinger, Sandra A.'
'Fernandes, Manuel A.'
'Perry, Christopher B.'
'Varadwaj, Pradeep R.'
'Marques, Helder M.'

_publ_section_title
;
 The structure of N,N&#x2032;-bis(2-hydroxyethyl)ethane-1,2-diamine and
 its complexes with Zn(ii) and Cd(ii)
;
_journal_issue 46
_journal_name_full 'Dalton Transactions'
_journal_page_first 10208
_journal_page_last 10218
_journal_paper_doi 10.1039/b909843g
_journal_year 2009
_chemical_formula_moiety 'C6 H18 N2 O2, 2(N O3)'
_chemical_formula_sum 'C6 H18 N4 O8'
_chemical_formula_weight 274.24
_chemical_name_systematic
;
?
;
_space_group_IT_number 61
_symmetry_cell_setting orthorhombic
_symmetry_space_group_name_Hall '-P 2ac 2ab'
_symmetry_space_group_name_H-M 'P b c a'
_atom_sites_solution_hydrogens geom
_atom_sites_solution_primary direct
_atom_sites_solution_secondary difmap
_audit_creation_method SHELXL-97
_cell_angle_alpha 90.00
_cell_angle_beta 90.00
_cell_angle_gamma 90.00
_cell_formula_units_Z 4
_cell_length_a 7.6230(3)
_cell_length_b 10.0645(5)
_cell_length_c 15.6002(9)
_cell_measurement_reflns_used 2387
_cell_measurement_temperature 173(2)
_cell_measurement_theta_max 28.17
_cell_measurement_theta_min 2.61
_cell_volume 1196.87(10)
_computing_cell_refinement 'Bruker SMART'
_computing_data_collection 'Bruker SMART'
_computing_data_reduction 'Bruker SAINT'
_computing_molecular_graphics 'Bruker SHELXTL'
_computing_publication_material 'Bruker SHELXTL'
_computing_structure_refinement 'SHELXL-97 (Sheldrick, 1997)'
_computing_structure_solution 'Bruker SHELXTL'
_diffrn_ambient_temperature 173(2)
_diffrn_measured_fraction_theta_full 0.998
_diffrn_measured_fraction_theta_max 0.998
_diffrn_measurement_device_type 'CCD area detector'
_diffrn_measurement_method 'phi and omega scans'
_diffrn_radiation_monochromator graphite
_diffrn_radiation_source 'fine-focus sealed tube'
_diffrn_radiation_type MoK\a
_diffrn_radiation_wavelength 0.71073
_diffrn_reflns_av_R_equivalents 0.0373
_diffrn_reflns_av_sigmaI/netI 0.0270
_diffrn_reflns_limit_h_max 10
_diffrn_reflns_limit_h_min -8
_diffrn_reflns_limit_k_max 13
_diffrn_reflns_limit_k_min -12
_diffrn_reflns_limit_l_max 10
_diffrn_reflns_limit_l_min -20
_diffrn_reflns_number 6852
_diffrn_reflns_theta_full 27.98
_diffrn_reflns_theta_max 27.98
_diffrn_reflns_theta_min 2.61
_exptl_absorpt_coefficient_mu 0.140
_exptl_absorpt_correction_type none
_exptl_crystal_colour colourless
_exptl_crystal_density_diffrn 1.522
_exptl_crystal_density_method 'not measured'
_exptl_crystal_description plate
_exptl_crystal_F_000 584
_exptl_crystal_size_max 0.43
_exptl_crystal_size_mid 0.36
_exptl_crystal_size_min 0.09
_refine_diff_density_max 0.318
_refine_diff_density_min -0.211
_refine_diff_density_rms 0.042
_refine_ls_extinction_method none
_refine_ls_goodness_of_fit_ref 1.067
_refine_ls_hydrogen_treatment mixed
_refine_ls_matrix_type full
_refine_ls_number_parameters 94
_refine_ls_number_reflns 1437
_refine_ls_number_restraints 0
_refine_ls_restrained_S_all 1.067
_refine_ls_R_factor_all 0.0423
_refine_ls_R_factor_gt 0.0325
_refine_ls_shift/su_max 0.000
_refine_ls_shift/su_mean 0.000
_refine_ls_structure_factor_coef Fsqd
_refine_ls_weighting_details 'calc w=1/[\s^2^(Fo^2^)+(0.0482P)^2^+0.0000P] where P=(Fo^2^+2Fc^2^)/3'
_refine_ls_weighting_scheme calc
_refine_ls_wR_factor_gt 0.0833
_refine_ls_wR_factor_ref 0.0868
_reflns_number_gt 1152
_reflns_number_total 1437
_reflns_threshold_expression >2sigma(I)
_cod_data_source_file b909843g.txt
_cod_data_source_block Bheen_No3_complex
_cod_depositor_comments
;
The following automatic conversions were performed:
'_symmetry_cell_setting' value 'Orthorhombic' changed to 'orthorhombic'
according to '/home/saulius/struct/CIF-dictionaries/cif_core.dic'
dictionary named 'cif_core.dic' version 2.4.1 from 2010-06-29.

Automatic conversion script
Id: cif_fix_enum 1527 2010-12-29 10:47:43Z saulius 
;
_cod_original_sg_symbol_H-M Pbca
_cod_database_code 7002850

loop_
_symmetry_equiv_pos_as_xyz
'x, y, z'
'-x+1/2, -y, z+1/2'
'x+1/2, -y+1/2, -z'
'-x, y+1/2, -z+1/2'
'-x, -y, -z'
'x-1/2, y, -z-1/2'
'-x-1/2, y-1/2, z'
'x, -y-1/2, z-1/2'

loop_
_atom_site_label
_atom_site_type_symbol
_atom_site_fract_x
_atom_site_fract_y
_atom_site_fract_z
_atom_site_U_iso_or_equiv
_atom_site_adp_type
_atom_site_occupancy
_atom_site_symmetry_multiplicity
_atom_site_calc_flag
_atom_site_refinement_flags
_atom_site_disorder_assembly
_atom_site_disorder_group
C1 C 0.01721(16) 0.26993(11) 0.71467(8) 0.0272(3) Uani 1 1 d . . .
H1A H -0.1044 0.3008 0.7045 0.033 Uiso 1 1 calc R . .
H1B H 0.0387 0.2699 0.7773 0.033 Uiso 1 1 calc R . .
C2 C 0.03942(16) 0.13121(11) 0.67975(8) 0.0238(3) Uani 1 1 d . . .
H2A H 0.1600 0.0995 0.6913 0.029 Uiso 1 1 calc R . .
H2B H -0.0437 0.0703 0.7086 0.029 Uiso 1 1 calc R . .
C3 C 0.01629(14) -0.00414(10) 0.54790(7) 0.0215(3) Uani 1 1 d . . .
H3A H -0.0726 -0.0625 0.5748 0.026 Uiso 1 1 calc R . .
H3B H 0.1336 -0.0428 0.5588 0.026 Uiso 1 1 calc R . .
N1 N 0.00616(13) 0.13069(8) 0.58574(6) 0.0193(2) Uani 1 1 d . . .
N2 N 0.06164(13) 0.37908(9) 0.42505(6) 0.0235(2) Uani 1 1 d . . .
O1 O 0.13687(12) 0.35678(9) 0.67376(6) 0.0314(2) Uani 1 1 d . . .
O2 O -0.09308(11) 0.38026(9) 0.44657(7) 0.0402(3) Uani 1 1 d . . .
O3 O 0.16542(10) 0.29494(8) 0.45712(6) 0.0288(2) Uani 1 1 d . . .
O4 O 0.12094(11) 0.45892(9) 0.37134(6) 0.0338(2) Uani 1 1 d . . .
H1N H -0.1046(19) 0.1633(14) 0.5746(10) 0.030(3) Uiso 1 1 d . . .
H1O H 0.078(2) 0.4157(18) 0.6565(11) 0.043(5) Uiso 1 1 d . . .
H2N H 0.0835(18) 0.1873(14) 0.5593(9) 0.029(3) Uiso 1 1 d . . .

loop_
_atom_site_aniso_label
_atom_site_aniso_U_11
_atom_site_aniso_U_22
_atom_site_aniso_U_33
_atom_site_aniso_U_23
_atom_site_aniso_U_13
_atom_site_aniso_U_12
C1 0.0343(7) 0.0248(6) 0.0225(6) -0.0009(5) 0.0007(5) 0.0024(5)
C2 0.0290(6) 0.0219(5) 0.0205(6) 0.0014(4) -0.0031(4) 0.0012(4)
C3 0.0250(6) 0.0173(5) 0.0223(6) 0.0000(4) -0.0012(5) 0.0004(4)
N1 0.0194(5) 0.0180(4) 0.0205(5) 0.0017(3) -0.0006(4) -0.0009(3)
N2 0.0244(5) 0.0222(5) 0.0241(5) -0.0027(4) -0.0023(4) -0.0015(4)
O1 0.0308(5) 0.0229(4) 0.0405(6) 0.0024(4) -0.0035(4) -0.0011(4)
O2 0.0192(5) 0.0458(6) 0.0557(7) 0.0003(5) 0.0029(4) -0.0014(4)
O3 0.0245(4) 0.0260(4) 0.0359(5) 0.0100(4) 0.0007(4) 0.0005(3)
O4 0.0385(5) 0.0315(5) 0.0312(5) 0.0119(4) 0.0022(4) 0.0028(4)

loop_
_atom_type_symbol
_atom_type_description
_atom_type_scat_dispersion_real
_atom_type_scat_dispersion_imag
_atom_type_scat_source
C C 0.0033 0.0016 'International Tables Vol C Tables 4.2.6.8 and 6.1.1.4'
H H 0.0000 0.0000 'International Tables Vol C Tables 4.2.6.8 and 6.1.1.4'
N N 0.0061 0.0033 'International Tables Vol C Tables 4.2.6.8 and 6.1.1.4'
O O 0.0106 0.0060 'International Tables Vol C Tables 4.2.6.8 and 6.1.1.4'

loop_
_geom_angle_atom_site_label_1
_geom_angle_atom_site_label_2
_geom_angle_atom_site_label_3
_geom_angle
_geom_angle_site_symmetry_1
_geom_angle_site_symmetry_3
_geom_angle_publ_flag
O1 C1 C2 109.66(10) . . ?
O1 C1 H1A 109.7 . . ?
C2 C1 H1A 109.7 . . ?
O1 C1 H1B 109.7 . . ?
C2 C1 H1B 109.7 . . ?
H1A C1 H1B 108.2 . . ?
N1 C2 C1 109.88(9) . . ?
N1 C2 H2A 109.7 . . ?
C1 C2 H2A 109.7 . . ?
N1 C2 H2B 109.7 . . ?
C1 C2 H2B 109.7 . . ?
H2A C2 H2B 108.2 . . ?
N1 C3 C3 109.49(11) . 5_556 ?
N1 C3 H3A 109.8 . . ?
C3 C3 H3A 109.8 5_556 . ?
N1 C3 H3B 109.8 . . ?
C3 C3 H3B 109.8 5_556 . ?
H3A C3 H3B 108.2 . . ?
C3 N1 C2 112.76(8) . . ?
C3 N1 H1N 107.4(9) . . ?
C2 N1 H1N 109.9(9) . . ?
C3 N1 H2N 110.9(9) . . ?
C2 N1 H2N 109.4(9) . . ?
H1N N1 H2N 106.3(13) . . ?
O2 N2 O4 121.79(10) . . ?
O2 N2 O3 120.05(10) . . ?
O4 N2 O3 118.15(9) . . ?
C1 O1 H1O 104.5(12) . . ?

loop_
_geom_bond_atom_site_label_1
_geom_bond_atom_site_label_2
_geom_bond_distance
_geom_bond_site_symmetry_2
_geom_bond_publ_flag
C1 O1 1.4154(15) . ?
C1 C2 1.5082(15) . ?
C1 H1A 0.9900 . ?
C1 H1B 0.9900 . ?
C2 N1 1.4884(15) . ?
C2 H2A 0.9900 . ?
C2 H2B 0.9900 . ?
C3 N1 1.4818(13) . ?
C3 C3 1.517(2) 5_556 ?
C3 H3A 0.9900 . ?
C3 H3B 0.9900 . ?
N1 H1N 0.923(14) . ?
N1 H2N 0.918(15) . ?
N2 O2 1.2263(13) . ?
N2 O4 1.2459(13) . ?
N2 O3 1.2623(12) . ?
O1 H1O 0.791(17) . ?

loop_
_geom_hbond_atom_site_label_D
_geom_hbond_atom_site_label_H
_geom_hbond_atom_site_label_A
_geom_hbond_distance_DH
_geom_hbond_distance_HA
_geom_hbond_distance_DA
_geom_hbond_angle_DHA
_geom_hbond_site_symmetry_A
N1 H1N O3 0.923(14) 1.869(15) 2.7846(13) 171.2(13) 3_456
N1 H1N O4 0.923(14) 2.570(14) 3.1441(13) 120.8(11) 3_456
N1 H1N N2 0.923(14) 2.580(14) 3.3942(14) 147.5(11) 3_456
O1 H1O O4 0.791(17) 2.020(17) 2.7925(13) 165.4(16) 5_566
O1 H1O O2 0.791(17) 2.611(18) 3.2618(14) 140.7(14) 5_566
O1 H1O N2 0.791(17) 2.649(18) 3.4254(13) 167.4(15) 5_566
N1 H2N O3 0.918(15) 2.025(15) 2.8693(12) 152.1(12) .
N1 H2N O2 0.918(15) 2.559(13) 3.0983(13) 118.0(10) 3_556

loop_
_geom_torsion_atom_site_label_1
_geom_torsion_atom_site_label_2
_geom_torsion_atom_site_label_3
_geom_torsion_atom_site_label_4
_geom_torsion
_geom_torsion_site_symmetry_1
_geom_torsion_site_symmetry_2
_geom_torsion_site_symmetry_3
_geom_torsion_site_symmetry_4
_geom_torsion_publ_flag
O1 C1 C2 N1 -59.71(13) . . . . ?
C3 C3 N1 C2 -179.15(11) 5_556 . . . ?
C1 C2 N1 C3 -176.88(10) . . . . ?
